data_4320912
loop_
_publ_author_name
'Dong Sun'
'Timothy Hughbanks'

_publ_section_title
;
 Chloroaluminate Ionic Liquids as Reagents for Isolating Soluble
 Hexanuclear Zirconium Halide Cluster Compounds
;
_journal_name_full 'Inorganic Chemistry'
_journal_page_first 1964
_journal_page_last 1968
_journal_paper_doi 10.1021/ic9913785
_journal_volume 39
_journal_year 2000
_chemical_formula_sum 'C41 H69 Cl18 Mn N12 Zr6'
_chemical_formula_weight 1956.16
_chemical_name_systematic
; 
 ? 
;
_space_group_IT_number 14
_symmetry_cell_setting monoclinic
_symmetry_space_group_name_Hall '-P 2ybc'
_symmetry_space_group_name_H-M 'P 1 21/c 1'
_atom_sites_solution_hydrogens geom
_atom_sites_solution_primary direct
_atom_sites_solution_secondary difmap
_audit_creation_method SHELXL
_cell_angle_alpha 90.00
_cell_angle_beta 104.73(3)
_cell_angle_gamma 90.00
_cell_formula_units_Z 4
_cell_length_a 18.664(4)
_cell_length_b 17.468(4)
_cell_length_c 23.591(5)
_cell_measurement_temperature 293(2)
_cell_volume 7438(3)
_computing_structure_refinement 'SHELXL-93 (Sheldrick, 1993)'
_computing_structure_solution 'SHELXS-86 (Sheldrick, 1990)'
_diffrn_ambient_temperature 293(2)
_diffrn_radiation_monochromator graphite
_diffrn_radiation_source 'fine-focus sealed tube'
_diffrn_radiation_type MoK\a
_diffrn_radiation_wavelength 0.71073
_diffrn_reflns_av_R_equivalents 0.0491
_diffrn_reflns_av_sigmaI/netI 0.0648
_diffrn_reflns_limit_h_max 12
_diffrn_reflns_limit_h_min -24
_diffrn_reflns_limit_k_max 18
_diffrn_reflns_limit_k_min -21
_diffrn_reflns_limit_l_max 30
_diffrn_reflns_limit_l_min -30
_diffrn_reflns_number 45754
_diffrn_reflns_theta_max 27.65
_diffrn_reflns_theta_min 1.13
_exptl_absorpt_coefficient_mu 1.664
_exptl_crystal_density_diffrn 1.859
_exptl_crystal_F_000 4124
_refine_diff_density_max 1.470
_refine_diff_density_min -0.652
_refine_diff_density_rms 0.100
_refine_ls_extinction_method none
_refine_ls_goodness_of_fit_all 0.920
_refine_ls_goodness_of_fit_obs 1.070
_refine_ls_matrix_type full
_refine_ls_number_parameters 659
_refine_ls_number_reflns 15562
_refine_ls_number_restraints 5
_refine_ls_restrained_S_all 0.920
_refine_ls_restrained_S_obs 1.070
_refine_ls_R_factor_all 0.0746
_refine_ls_R_factor_obs 0.0360
_refine_ls_shift/esd_max 13.372
_refine_ls_shift/esd_mean 0.085
_refine_ls_structure_factor_coef Fsqd
_refine_ls_weighting_details 'w=1/[\s^2^(Fo^2^)+(0.0466P)^2^+0.0000P] where P=(Fo^2^+2Fc^2^)/3'
_refine_ls_weighting_scheme calc
_refine_ls_wR_factor_all 0.0988
_refine_ls_wR_factor_obs 0.0886
_reflns_number_observed 9494
_reflns_number_total 15562
_reflns_observed_criterion >2sigma(I)
_cod_data_source_file ic9913785_2.cif
_cod_data_source_block Im5Zr6MnCl18.C7H8.2CH3CN
_cod_depositor_comments
;
The following automatic conversions were performed:

'_symmetry_cell_setting' value 'Monoclinic' changed to 'monoclinic'
according to the built-in table from CIF Core dictionary named
'cif_core.dic' version 2.4.1 from 2010-06-29.

Automatic conversion script
Id: cif_fix_values 1646 2011-03-28 12:23:43Z adriana 

The following automatic conversions were performed:

'_refine_ls_weighting_scheme' value 'calc
w=1/[\s^2^(Fo^2^)+(0.0466P)^2^+0.0000P] where P=(Fo^2^+2Fc^2^)/3' was
changed to 'calc'. New tag '_refine_ls_weighting_details' was
created. The value of the new tag was set to
'w=1/[\s^2^(Fo^2^)+(0.0466P)^2^+0.0000P] where P=(Fo^2^+2Fc^2^)/3'.

Automatic conversion script
Id: cif_fix_values 3143 2015-03-26 13:38:13Z robertas 
;
_cod_original_cell_volume 7438.1(26)
_cod_database_code 4320912

loop_
_symmetry_equiv_pos_as_xyz
'x, y, z'
'-x, y+1/2, -z+1/2'
'-x, -y, -z'
'x, -y-1/2, z-1/2'

loop_
_atom_site_aniso_label
_atom_site_aniso_U_11
_atom_site_aniso_U_22
_atom_site_aniso_U_33
_atom_site_aniso_U_23
_atom_site_aniso_U_13
_atom_site_aniso_U_12
Zr1 0.0241(2) 0.0209(2) 0.0175(2) -0.0024(2) 0.0049(2) -0.0007(2)
Zr4 0.0192(2) 0.0254(3) 0.0224(2) 0.0010(2) 0.0069(2) 0.0003(2)
Zr5 0.0224(2) 0.0241(3) 0.0188(2) -0.0024(2) 0.0044(2) 0.0003(2)
Zr2 0.0207(2) 0.0223(2) 0.0210(2) -0.0005(2) 0.0075(2) -0.0003(2)
Zr3 0.0231(2) 0.0199(2) 0.0194(2) 0.0017(2) 0.0053(2) 0.0019(2)
Zr6 0.0218(2) 0.0222(2) 0.0208(2) 0.0022(2) 0.0049(2) 0.0027(2)
Mn2 0.0208(4) 0.0188(5) 0.0158(4) -0.0003(4) 0.0045(4) 0.0003(4)
Mn1 0.0188(4) 0.0206(5) 0.0176(5) 0.0005(4) 0.0051(4) 0.0014(4)
Cl12 0.0239(5) 0.0369(7) 0.0338(6) -0.0079(5) 0.0066(5) -0.0068(5)
Cl11 0.0299(6) 0.0392(7) 0.0277(6) -0.0058(5) 0.0132(5) -0.0013(5)
Cl21 0.0346(6) 0.0292(7) 0.0200(5) 0.0009(5) 0.0002(5) 0.0008(5)
Cl22 0.0254(5) 0.0293(7) 0.0315(6) 0.0028(5) 0.0084(5) 0.0052(4)
Cl23 0.0319(6) 0.0274(7) 0.0295(6) 0.0063(5) 0.0131(5) 0.0007(5)
Cl24 0.0338(6) 0.0313(7) 0.0250(6) -0.0044(5) 0.0137(5) -0.0016(5)
Cl25 0.0388(6) 0.0202(6) 0.0252(6) -0.0009(5) 0.0084(5) 0.0007(5)
Cl16 0.0363(6) 0.0304(7) 0.0219(6) 0.0008(5) 0.0002(5) 0.0027(5)
Cl27 0.0254(5) 0.0343(7) 0.0296(6) -0.0078(5) 0.0073(5) -0.0065(5)
Cl18 0.0227(5) 0.0348(7) 0.0353(6) 0.0061(5) 0.0083(5) 0.0062(5)
Cl19 0.0282(6) 0.0308(7) 0.0313(6) 0.0088(5) 0.0104(5) 0.0008(5)
Cl10 0.0362(6) 0.0234(6) 0.0277(6) -0.0011(5) 0.0083(5) 0.0033(5)
Cl29 0.0306(6) 0.0464(8) 0.0410(7) 0.0001(6) 0.0184(5) -0.0031(5)
Cl28 0.0360(6) 0.0282(7) 0.0371(7) 0.0091(5) 0.0068(5) 0.0061(5)
Cl13 0.0410(7) 0.0420(8) 0.0285(6) -0.0118(6) 0.0013(5) 0.0019(6)
Cl14 0.0397(6) 0.0304(7) 0.0364(7) 0.0093(5) 0.0072(5) 0.0080(5)
Cl15 0.0267(6) 0.0520(9) 0.0418(7) 0.0069(6) 0.0150(5) -0.0033(5)
Cl26 0.0470(7) 0.0400(8) 0.0285(6) -0.0125(6) 0.0047(6) -0.0060(6)
N12 0.042(2) 0.049(3) 0.032(2) -0.005(2) 0.002(2) 0.008(2)
N11 0.038(2) 0.047(3) 0.031(2) -0.007(2) 0.001(2) 0.006(2)
C14 0.038(3) 0.064(4) 0.039(3) -0.015(3) 0.005(3) 0.013(3)
C13 0.042(3) 0.056(4) 0.054(4) -0.004(3) 0.018(3) 0.004(3)
C12 0.051(3) 0.053(4) 0.041(3) -0.013(3) 0.017(3) 0.001(3)
C11 0.044(3) 0.072(5) 0.044(3) -0.024(3) -0.005(3) 0.014(3)
N21 0.045(3) 0.040(3) 0.044(3) -0.004(2) 0.020(2) -0.004(2)
N22 0.037(2) 0.052(3) 0.039(3) 0.001(2) 0.011(2) -0.003(2)
N32 0.051(3) 0.033(3) 0.048(3) 0.000(2) 0.009(2) -0.006(2)
N42 0.060(3) 0.036(3) 0.041(3) -0.010(2) 0.016(2) 0.002(2)
C64 0.031(3) 0.034(3) 0.049(3) -0.005(3) 0.009(2) -0.005(2)
N41 0.076(3) 0.038(3) 0.037(3) -0.009(2) 0.004(3) 0.001(2)
C24 0.030(3) 0.047(4) 0.041(3) -0.003(3) 0.007(2) 0.000(2)
C44 0.058(4) 0.043(4) 0.035(3) -0.007(3) 0.007(3) 0.016(3)
C23 0.044(3) 0.055(4) 0.054(4) -0.018(3) 0.013(3) -0.014(3)
C66 0.058(4) 0.064(4) 0.045(3) 0.007(3) 0.002(3) -0.012(3)
C34 0.061(4) 0.030(3) 0.051(4) -0.002(3) 0.008(3) 0.001(3)
C63 0.042(3) 0.049(4) 0.055(4) 0.002(3) -0.003(3) -0.006(3)
C45 0.090(5) 0.052(4) 0.049(4) -0.011(3) -0.014(4) 0.016(4)
C62 0.043(3) 0.042(4) 0.064(4) -0.001(3) 0.005(3) -0.010(3)
C22 0.046(3) 0.064(4) 0.041(3) -0.009(3) 0.004(3) 0.000(3)
C26 0.079(4) 0.050(4) 0.065(4) -0.004(3) 0.041(4) -0.012(3)
C35 0.070(4) 0.079(5) 0.037(3) -0.005(3) 0.009(3) 0.019(4)
C65 0.054(3) 0.049(4) 0.050(3) 0.016(3) 0.010(3) -0.008(3)
C16 0.055(4) 0.148(8) 0.064(5) -0.013(5) 0.008(4) -0.042(5)
C15 0.046(3) 0.084(5) 0.045(4) -0.026(3) -0.014(3) 0.016(3)
C42 0.098(5) 0.102(6) 0.086(5) -0.056(5) 0.065(5) -0.046(5)
C46 0.076(5) 0.070(5) 0.062(4) 0.004(4) -0.005(4) -0.015(4)
C31 0.096(5) 0.048(4) 0.050(4) -0.003(3) 0.022(4) -0.014(3)
C36 0.064(4) 0.071(5) 0.063(4) 0.005(4) 0.028(3) 0.000(3)
C41 0.062(4) 0.061(4) 0.052(4) -0.012(3) 0.007(3) 0.005(3)
C21 0.047(4) 0.135(7) 0.046(4) 0.021(4) 0.016(3) -0.014(4)
C43 0.134(7) 0.118(7) 0.051(4) -0.045(4) 0.060(5) -0.055(6)
C33 0.197(9) 0.032(4) 0.074(5) 0.002(4) 0.042(6) 0.015(5)
C32 0.169(8) 0.036(4) 0.066(5) 0.013(4) 0.036(5) 0.016(4)
C25 0.133(8) 0.163(11) 0.145(9) -0.017(8) 0.064(7) -0.035(8)
N62 0.035(2) 0.037(3) 0.044(3) 0.008(2) 0.004(2) -0.002(2)
N61 0.036(2) 0.037(3) 0.054(3) 0.000(2) 0.015(2) 0.000(2)
N31 0.059(3) 0.039(3) 0.045(3) 0.000(2) 0.015(2) 0.004(2)
C61 0.080(4) 0.064(5) 0.049(4) 0.001(3) 0.028(3) -0.029(3)
C4 0.083(5) 0.105(7) 0.075(5) -0.030(5) 0.000(4) 0.019(5)
C3 0.115(7) 0.074(6) 0.099(7) -0.005(5) 0.001(6) 0.044(5)
N2 0.264(12) 0.121(8) 0.119(7) -0.035(7) -0.054(8) 0.077(8)
C2 0.142(10) 0.096(8) 0.159(11) -0.035(9) 0.034(9) 0.061(7)
N1 0.248(14) 0.183(11) 0.172(11) -0.056(10) 0.030(10) 0.104(10)
C1 0.179(11) 0.173(12) 0.132(9) -0.077(9) -0.056(8) 0.101(9)

loop_
_atom_site_label
_atom_site_type_symbol
_atom_site_fract_x
_atom_site_fract_y
_atom_site_fract_z
_atom_site_U_iso_or_equiv
_atom_site_thermal_displace_type
_atom_site_occupancy
_atom_site_calc_flag
_atom_site_refinement_flags
_atom_site_disorder_group
Zr1 Zr 0.05142(2) 0.07775(2) 0.08672(2) 0.02089(10) Uani 1 d . .
Zr4 Zr -0.38256(2) -0.47208(2) -0.02274(2) 0.02208(10) Uani 1 d . .
Zr5 Zr -0.46368(2) -0.42214(2) 0.08827(2) 0.02192(10) Uani 1 d . .
Zr2 Zr -0.11152(2) -0.02016(2) 0.03380(2) 0.02094(10) Uani 1 d . .
Zr3 Zr 0.05495(2) -0.11376(2) 0.05321(2) 0.02081(10) Uani 1 d . .
Zr6 Zr -0.44446(2) -0.61170(2) 0.05597(2) 0.02167(10) Uani 1 d . .
Mn2 Mn 0.0000 0.0000 0.0000 0.0185(2) Uani 1 d S .
Mn1 Mn -0.5000 -0.5000 0.0000 0.0189(2) Uani 1 d S .
Cl12 Cl -0.33791(6) -0.38321(7) 0.06848(5) 0.0317(3) Uani 1 d . .
Cl11 Cl -0.41409(6) -0.55276(7) -0.11787(5) 0.0312(3) Uani 1 d . .
Cl21 Cl 0.11320(6) -0.03896(7) 0.14908(4) 0.0291(3) Uani 1 d . .
Cl22 Cl -0.18007(6) 0.09741(6) -0.02444(5) 0.0285(3) Uani 1 d . .
Cl23 Cl -0.06106(6) -0.14316(6) 0.09113(5) 0.0286(3) Uani 1 d . .
Cl24 Cl -0.06326(6) 0.06090(7) 0.12844(5) 0.0289(3) Uani 1 d . .
Cl25 Cl -0.00770(6) 0.20372(6) 0.03676(5) 0.0280(2) Uani 1 d . .
Cl16 Cl -0.40011(6) -0.53558(7) 0.15304(5) 0.0308(3) Uani 1 d . .
Cl27 Cl 0.17178(6) 0.10624(7) 0.05509(5) 0.0297(3) Uani 1 d . .
Cl18 Cl -0.31514(6) -0.58861(7) 0.03695(5) 0.0308(3) Uani 1 d . .
Cl19 Cl -0.43350(6) -0.35167(7) -0.08418(5) 0.0296(3) Uani 1 d . .
Cl10 Cl -0.52172(6) -0.29770(6) 0.03481(5) 0.0291(3) Uani 1 d . .
Cl29 Cl -0.23500(6) -0.03782(7) 0.06799(5) 0.0376(3) Uani 1 d . .
Cl28 Cl 0.10929(6) -0.24016(7) 0.11022(5) 0.0342(3) Uani 1 d . .
Cl13 Cl -0.42679(7) -0.33791(7) 0.18514(5) 0.0385(3) Uani 1 d . .
Cl14 Cl -0.38784(6) -0.73400(7) 0.11715(5) 0.0359(3) Uani 1 d . .
Cl15 Cl -0.25369(6) -0.44444(8) -0.04548(5) 0.0391(3) Uani 1 d . .
Cl26 Cl 0.10873(7) 0.16502(7) 0.17926(5) 0.0394(3) Uani 1 d . .
N12 N -0.4209(2) -0.7990(3) -0.2179(2) 0.0423(11) Uani 1 d . .
N11 N -0.3372(2) -0.7643(2) -0.1411(2) 0.0402(11) Uani 1 d . .
C14 C -0.4101(3) -0.7683(3) -0.1653(2) 0.0479(15) Uani 1 d . .
H14A H -0.4470(3) -0.7522(3) -0.1480(2) 0.058 Uiso 1 calc R .
C13 C -0.3006(3) -0.7933(3) -0.1797(2) 0.0495(15) Uani 1 d . .
H13A H -0.2496(3) -0.7975(3) -0.1738(2) 0.059 Uiso 1 calc R .
C12 C -0.3528(3) -0.8146(3) -0.2281(2) 0.0475(14) Uani 1 d . .
H12A H -0.3443(3) -0.8358(3) -0.2620(2) 0.057 Uiso 1 calc R .
C11 C -0.3019(3) -0.7326(3) -0.0830(2) 0.056(2) Uani 1 d . .
H11A H -0.2490(3) -0.7366(3) -0.0758(2) 0.085 Uiso 1 calc R .
H11B H -0.3180(3) -0.7608(3) -0.0535(2) 0.085 Uiso 1 calc R .
H11C H -0.3155(3) -0.6798(3) -0.0816(2) 0.085 Uiso 1 calc R .
N21 N -0.0908(2) -0.3693(2) 0.0925(2) 0.0413(11) Uani 1 d . .
N22 N -0.1342(2) -0.4251(3) 0.1583(2) 0.0423(11) Uani 1 d . .
N32 N 0.2688(2) 0.3008(3) 0.1855(2) 0.0447(11) Uani 1 d . .
N42 N -0.1537(3) 0.2518(2) 0.1485(2) 0.0450(11) Uani 1 d . .
C64 C 0.3510(3) 0.0771(3) 0.0721(2) 0.0382(12) Uani 1 d . .
H64A H 0.3135(3) 0.0546(3) 0.0433(2) 0.046 Uiso 1 calc R .
N41 N -0.0619(3) 0.2898(3) 0.2195(2) 0.0519(13) Uani 1 d . .
C24 C -0.1467(3) -0.4109(3) 0.1016(2) 0.0394(13) Uani 1 d . .
H24A H -0.1878(3) -0.4271(3) 0.0728(2) 0.047 Uiso 1 calc R .
C44 C -0.0811(3) 0.2596(3) 0.1664(2) 0.0462(14) Uani 1 d . .
H44A H -0.0479(3) 0.2457(3) 0.1446(2) 0.055 Uiso 1 calc R .
C23 C -0.0406(3) -0.3574(3) 0.1449(2) 0.0506(15) Uani 1 d . .
H23A H 0.0038(3) -0.3307(3) 0.1509(2) 0.061 Uiso 1 calc R .
C66 C 0.2972(3) 0.0349(3) 0.2017(2) 0.058(2) Uani 1 d . .
H66A H 0.2731(3) -0.0049(3) 0.2181(2) 0.087 Uiso 1 calc R .
H66B H 0.2619(3) 0.0738(3) 0.1851(2) 0.087 Uiso 1 calc R .
H66C H 0.3362(3) 0.0568(3) 0.2320(2) 0.087 Uiso 1 calc R .
C34 C 0.2788(3) 0.2665(3) 0.2381(2) 0.0487(14) Uani 1 d . .
H34A H 0.2857(3) 0.2143(3) 0.2449(2) 0.058 Uiso 1 calc R .
C63 C 0.4261(3) 0.1055(3) 0.1573(3) 0.051(2) Uani 1 d . .
H63A H 0.4487(3) 0.1054(3) 0.1972(3) 0.062 Uiso 1 calc R .
C45 C 0.0128(4) 0.3108(4) 0.2527(3) 0.069(2) Uani 1 d . .
H45A H 0.0487(4) 0.2831(4) 0.2372(3) 0.083 Uiso 1 calc R .
H45B H 0.0197(4) 0.2958(4) 0.2933(3) 0.083 Uiso 1 calc R .
C62 C 0.4452(3) 0.1496(3) 0.1168(3) 0.0514(15) Uani 1 d . .
H62A H 0.4831(3) 0.1856(3) 0.1235(3) 0.062 Uiso 1 calc R .
C22 C -0.0675(3) -0.3914(3) 0.1861(2) 0.0515(15) Uani 1 d . .
H22A H -0.0453(3) -0.3922(3) 0.2261(2) 0.062 Uiso 1 calc R .
C26 C -0.0850(4) -0.3416(4) 0.0356(3) 0.061(2) Uani 1 d . .
H26A H -0.0534(4) -0.2967(4) 0.0413(3) 0.073 Uiso 1 calc R .
H26B H -0.1337(4) -0.3264(4) 0.0126(3) 0.073 Uiso 1 calc R .
C35 C 0.2839(3) 0.3018(4) 0.3410(2) 0.063(2) Uani 1 d . .
H35A H 0.2990(3) 0.3484(4) 0.3633(2) 0.076 Uiso 1 calc R .
H35B H 0.3227(3) 0.2641(4) 0.3544(2) 0.076 Uiso 1 calc R .
C65 C 0.3294(3) 0.0017(3) 0.1548(2) 0.052(2) Uani 1 d . .
H65A H 0.3644(3) -0.0384(3) 0.1715(2) 0.062 Uiso 1 calc R .
H65B H 0.2901(3) -0.0211(3) 0.1245(2) 0.062 Uiso 1 calc R .
C16 C -0.5223(3) -0.8927(5) -0.2480(3) 0.090(3) Uani 1 d . .
H16A H -0.5695(3) -0.9017(5) -0.2750(3) 0.135 Uiso 1 calc R .
H16B H -0.5276(3) -0.8948(5) -0.2086(3) 0.135 Uiso 1 calc R .
H16C H -0.4878(3) -0.9311(5) -0.2532(3) 0.135 Uiso 1 calc R .
C15 C -0.4942(3) -0.8149(4) -0.2594(2) 0.063(2) Uani 1 d . .
H15A H -0.4894(3) -0.8126(4) -0.2994(2) 0.075 Uiso 1 calc R .
H15B H -0.5295(3) -0.7761(4) -0.2549(2) 0.075 Uiso 1 calc R .
C42 C -0.1842(4) 0.2772(4) 0.1917(3) 0.088(3) Uani 1 d . .
H42A H -0.2342(4) 0.2781(4) 0.1911(3) 0.105 Uiso 1 calc R .
C46 C 0.0269(3) 0.3954(4) 0.2499(3) 0.074(2) Uani 1 d . .
H46A H 0.0764(3) 0.4067(4) 0.2723(3) 0.110 Uiso 1 calc R .
H46B H -0.0080(3) 0.4230(4) 0.2657(3) 0.110 Uiso 1 calc R .
H46C H 0.0214(3) 0.4103(4) 0.2098(3) 0.110 Uiso 1 calc R .
C31 C 0.2666(3) 0.2621(3) 0.1298(2) 0.064(2) Uani 1 d . .
H31A H 0.2587(3) 0.2992(3) 0.0988(2) 0.096 Uiso 1 calc R .
H31B H 0.2269(3) 0.2255(3) 0.1214(2) 0.096 Uiso 1 calc R .
H31C H 0.3128(3) 0.2362(3) 0.1326(2) 0.096 Uiso 1 calc R .
C36 C 0.2148(3) 0.2733(4) 0.3535(3) 0.064(2) Uani 1 d . .
H36A H 0.2232(3) 0.2638(4) 0.3948(3) 0.096 Uiso 1 calc R .
H36B H 0.1999(3) 0.2266(4) 0.3323(3) 0.096 Uiso 1 calc R .
H36C H 0.1764(3) 0.3109(4) 0.3416(3) 0.096 Uiso 1 calc R .
C41 C -0.1950(3) 0.2199(4) 0.0923(2) 0.059(2) Uani 1 d . .
H41A H -0.2470(3) 0.2205(4) 0.0902(2) 0.089 Uiso 1 calc R .
H41B H -0.1793(3) 0.1682(4) 0.0888(2) 0.089 Uiso 1 calc R .
H41C H -0.1858(3) 0.2501(4) 0.0608(2) 0.089 Uiso 1 calc R .
C21 C -0.1823(3) -0.4720(4) 0.1869(2) 0.075(2) Uani 1 d . .
H21A H -0.1610(3) -0.4734(4) 0.2285(2) 0.113 Uiso 1 calc R .
H21B H -0.1862(3) -0.5231(4) 0.1715(2) 0.113 Uiso 1 calc R .
H21C H -0.2308(3) -0.4494(4) 0.1791(2) 0.113 Uiso 1 calc R .
C43 C -0.1264(5) 0.3011(5) 0.2358(3) 0.094(3) Uani 1 d . .
H43A H -0.1302(5) 0.3217(5) 0.2712(3) 0.113 Uiso 1 calc R .
C33 C 0.2648(5) 0.3877(4) 0.2521(3) 0.100(3) Uani 1 d . .
H33A H 0.2612(5) 0.4341(4) 0.2706(3) 0.120 Uiso 1 calc R .
C32 C 0.2583(5) 0.3772(4) 0.1941(3) 0.089(3) Uani 1 d . .
H32A H 0.2485(5) 0.4149(4) 0.1653(3) 0.107 Uiso 1 calc R .
C25 C -0.0546(5) -0.3996(6) 0.0031(4) 0.142(4) Uani 1 d . .
H25A H -0.0518(5) -0.3789(6) -0.0340(4) 0.213 Uiso 1 calc R .
H25B H -0.0861(5) -0.4438(6) -0.0032(4) 0.213 Uiso 1 calc R .
H25C H -0.0059(5) -0.4140(6) 0.0254(4) 0.213 Uiso 1 calc R .
N62 N 0.3668(2) 0.0604(2) 0.1289(2) 0.0398(10) Uani 1 d . .
N61 N 0.3972(2) 0.1312(2) 0.0629(2) 0.0415(11) Uani 1 d . .
N31 N 0.2774(2) 0.3180(3) 0.2783(2) 0.0472(11) Uani 1 d . .
C61 C 0.3956(3) 0.1657(4) 0.0061(2) 0.062(2) Uani 1 d . .
H61A H 0.4343(3) 0.2031(4) 0.0109(2) 0.094 Uiso 1 calc R .
H61B H 0.3485(3) 0.1900(4) -0.0093(2) 0.094 Uiso 1 calc R .
H61C H 0.4028(3) 0.1267(4) -0.0205(2) 0.094 Uiso 1 calc R .
C71 C 0.3082(2) 0.5898(3) 0.2469(3) 0.101(3) Uiso 1 d GD .
C72 C 0.2595(3) 0.5804(3) 0.1920(2) 0.070(2) Uiso 1 d GD .
C73 C 0.1846(3) 0.5685(3) 0.1871(2) 0.109(3) Uiso 1 d GD .
C74 C 0.1583(2) 0.5660(3) 0.2371(3) 0.108(3) Uiso 1 d GD .
C75 C 0.2069(3) 0.5754(3) 0.2921(2) 0.103(3) Uiso 1 d GD .
C76 C 0.2819(3) 0.5873(4) 0.2969(2) 0.120(3) Uiso 1 d GD .
C77 C 0.3855(5) 0.6011(6) 0.2706(4) 0.193(4) Uiso 1 d D .
C4 C -0.1391(4) -0.6173(5) -0.0050(3) 0.092(3) Uani 1 d . .
C3 C -0.1037(5) -0.5960(5) 0.0526(4) 0.100(3) Uani 1 d . .
N2 N -0.0733(6) -0.5774(5) 0.0984(4) 0.186(5) Uani 1 d . .
C2 C 0.4270(7) -0.0857(7) 0.0302(6) 0.133(4) Uani 1 d . .
N1 N 0.4588(7) -0.0768(8) 0.0777(5) 0.205(6) Uani 1 d . .
C1 C 0.3911(6) -0.0951(7) -0.0289(5) 0.178(6) Uani 1 d . .

loop_
_atom_type_symbol
_atom_type_description
_atom_type_scat_dispersion_real
_atom_type_scat_dispersion_imag
_atom_type_scat_source
C C 0.0033 0.0016 'International Tables Vol C Tables 4.2.6.8 and 6.1.1.4'
H H 0.0000 0.0000 'International Tables Vol C Tables 4.2.6.8 and 6.1.1.4'
N N 0.0061 0.0033 'International Tables Vol C Tables 4.2.6.8 and 6.1.1.4'
Cl Cl 0.1484 0.1585 'International Tables Vol C Tables 4.2.6.8 and 6.1.1.4'
Mn Mn 0.3368 0.7283 'International Tables Vol C Tables 4.2.6.8 and 6.1.1.4'
Zr Zr -2.9673 0.5597 'International Tables Vol C Tables 4.2.6.8 and 6.1.1.4'

loop_
_geom_angle_atom_site_label_1
_geom_angle_atom_site_label_2
_geom_angle_atom_site_label_3
_geom_angle
_geom_angle_site_symmetry_1
_geom_angle_site_symmetry_3
_geom_angle_publ_flag
Mn2 Zr1 Cl24 93.93(3) . . ?
Mn2 Zr1 Cl27 92.89(3) . . ?
Cl24 Zr1 Cl27 173.13(4) . . ?
Mn2 Zr1 Cl25 93.43(3) . . ?
Cl24 Zr1 Cl25 88.40(4) . . ?
Cl27 Zr1 Cl25 90.34(4) . . ?
Mn2 Zr1 Cl21 93.51(3) . . ?
Cl24 Zr1 Cl21 89.22(4) . . ?
Cl27 Zr1 Cl21 91.22(4) . . ?
Cl25 Zr1 Cl21 172.81(4) . . ?
Mn2 Zr1 Cl26 178.44(3) . . ?
Cl24 Zr1 Cl26 87.24(4) . . ?
Cl27 Zr1 Cl26 85.92(4) . . ?
Cl25 Zr1 Cl26 85.57(4) . . ?
Cl21 Zr1 Cl26 87.54(4) . . ?
Mn2 Zr1 Zr2 45.17(2) . . ?
Cl24 Zr1 Zr2 48.76(3) . . ?
Cl27 Zr1 Zr2 138.05(3) . . ?
Cl25 Zr1 Zr2 91.27(3) . . ?
Cl21 Zr1 Zr2 92.26(4) . . ?
Cl26 Zr1 Zr2 135.99(4) . . ?
Mn2 Zr1 Zr3 44.992(12) . . ?
Cl24 Zr1 Zr3 92.45(3) . . ?
Cl27 Zr1 Zr3 92.98(3) . . ?
Cl25 Zr1 Zr3 138.39(3) . . ?
Cl21 Zr1 Zr3 48.51(3) . . ?
Cl26 Zr1 Zr3 136.03(3) . . ?
Zr2 Zr1 Zr3 59.965(14) . . ?
Mn2 Zr1 Zr3 44.86(2) . 3 ?
Cl24 Zr1 Zr3 93.11(3) . 3 ?
Cl27 Zr1 Zr3 91.12(4) . 3 ?
Cl25 Zr1 Zr3 48.59(3) . 3 ?
Cl21 Zr1 Zr3 138.37(3) . 3 ?
Cl26 Zr1 Zr3 134.09(4) . 3 ?
Zr2 Zr1 Zr3 60.14(2) . 3 ?
Zr3 Zr1 Zr3 89.852(15) . 3 ?
Mn2 Zr1 Zr2 44.750(13) . 3 ?
Cl24 Zr1 Zr2 138.68(3) . 3 ?
Cl27 Zr1 Zr2 48.15(3) . 3 ?
Cl25 Zr1 Zr2 93.57(3) . 3 ?
Cl21 Zr1 Zr2 92.70(3) . 3 ?
Cl26 Zr1 Zr2 134.07(3) . 3 ?
Zr2 Zr1 Zr2 89.92(2) . 3 ?
Zr3 Zr1 Zr2 59.977(12) . 3 ?
Zr3 Zr1 Zr2 59.65(2) 3 3 ?
Mn1 Zr4 Cl11 93.61(4) . . ?
Mn1 Zr4 Cl19 93.61(3) . . ?
Cl11 Zr4 Cl19 89.24(4) . . ?
Mn1 Zr4 Cl18 93.58(3) . . ?
Cl11 Zr4 Cl18 90.88(4) . . ?
Cl19 Zr4 Cl18 172.79(4) . . ?
Mn1 Zr4 Cl12 93.10(3) . . ?
Cl11 Zr4 Cl12 173.04(4) . . ?
Cl19 Zr4 Cl12 88.47(4) . . ?
Cl18 Zr4 Cl12 90.56(4) . . ?
Mn1 Zr4 Cl15 178.57(3) . . ?
Cl11 Zr4 Cl15 86.64(5) . . ?
Cl19 Zr4 Cl15 87.80(4) . . ?
Cl18 Zr4 Cl15 85.01(4) . . ?
Cl12 Zr4 Cl15 86.70(4) . . ?
Mn1 Zr4 Zr5 45.173(14) . 3_445 ?
Cl11 Zr4 Zr5 48.44(3) . 3_445 ?
Cl19 Zr4 Zr5 92.24(4) . 3_445 ?
Cl18 Zr4 Zr5 93.23(4) . 3_445 ?
Cl12 Zr4 Zr5 138.24(3) . 3_445 ?
Cl15 Zr4 Zr5 135.06(3) . 3_445 ?
Mn1 Zr4 Zr6 45.09(2) . . ?
Cl11 Zr4 Zr6 92.78(3) . . ?
Cl19 Zr4 Zr6 138.69(3) . . ?
Cl18 Zr4 Zr6 48.50(3) . . ?
Cl12 Zr4 Zr6 93.28(3) . . ?
Cl15 Zr4 Zr6 133.51(3) . . ?
Zr5 Zr4 Zr6 60.27(2) 3_445 . ?
Mn1 Zr4 Zr6 44.916(14) . 3_445 ?
Cl11 Zr4 Zr6 92.33(4) . 3_445 ?
Cl19 Zr4 Zr6 48.69(3) . 3_445 ?
Cl18 Zr4 Zr6 138.49(3) . 3_445 ?
Cl12 Zr4 Zr6 91.10(4) . 3_445 ?
Cl15 Zr4 Zr6 136.49(3) . 3_445 ?
Zr5 Zr4 Zr6 59.93(2) 3_445 3_445 ?
Zr6 Zr4 Zr6 90.00(2) . 3_445 ?
Mn1 Zr4 Zr5 44.83(2) . . ?
Cl11 Zr4 Zr5 138.44(3) . . ?
Cl19 Zr4 Zr5 92.86(3) . . ?
Cl18 Zr4 Zr5 91.83(3) . . ?
Cl12 Zr4 Zr5 48.29(3) . . ?
Cl15 Zr4 Zr5 134.91(4) . . ?
Zr5 Zr4 Zr5 90.00(2) 3_445 . ?
Zr6 Zr4 Zr5 59.83(2) . . ?
Zr6 Zr4 Zr5 59.97(2) 3_445 . ?
Mn1 Zr5 Cl11 93.63(4) . 3_445 ?
Mn1 Zr5 Cl12 93.46(4) . . ?
Cl11 Zr5 Cl12 172.72(4) 3_445 . ?
Mn1 Zr5 Cl16 93.62(3) . . ?
Cl11 Zr5 Cl16 90.81(4) 3_445 . ?
Cl12 Zr5 Cl16 90.39(4) . . ?
Mn1 Zr5 Cl10 93.49(3) . . ?
Cl11 Zr5 Cl10 89.17(4) 3_445 . ?
Cl12 Zr5 Cl10 88.75(4) . . ?
Cl16 Zr5 Cl10 172.87(4) . . ?
Mn1 Zr5 Cl13 178.76(3) . . ?
Cl11 Zr5 Cl13 85.14(4) 3_445 . ?
Cl12 Zr5 Cl13 87.78(4) . . ?
Cl16 Zr5 Cl13 86.37(4) . . ?
Cl10 Zr5 Cl13 86.52(4) . . ?
Mn1 Zr5 Zr4 45.17(2) . 3_445 ?
Cl11 Zr5 Zr4 48.45(3) 3_445 3_445 ?
Cl12 Zr5 Zr4 138.60(3) . 3_445 ?
Cl16 Zr5 Zr4 93.37(4) . 3_445 ?
Cl10 Zr5 Zr4 91.95(3) . 3_445 ?
Cl13 Zr5 Zr4 133.59(4) . 3_445 ?
Mn1 Zr5 Zr6 45.109(13) . . ?
Cl11 Zr5 Zr6 92.60(3) 3_445 . ?
Cl12 Zr5 Zr6 93.57(3) . . ?
Cl16 Zr5 Zr6 48.52(3) . . ?
Cl10 Zr5 Zr6 138.60(3) . . ?
Cl13 Zr5 Zr6 134.85(3) . . ?
Zr4 Zr5 Zr6 60.263(15) 3_445 . ?
Mn1 Zr5 Zr6 44.89(2) . 3_445 ?
Cl11 Zr5 Zr6 92.52(4) 3_445 3_445 ?
Cl12 Zr5 Zr6 91.32(4) . 3_445 ?
Cl16 Zr5 Zr6 138.51(3) . 3_445 ?
Cl10 Zr5 Zr6 48.60(3) . 3_445 ?
Cl13 Zr5 Zr6 135.12(3) . 3_445 ?
Zr4 Zr5 Zr6 59.94(2) 3_445 3_445 ?
Zr6 Zr5 Zr6 90.004(15) . 3_445 ?
Mn1 Zr5 Zr4 44.827(14) . . ?
Cl11 Zr5 Zr4 138.45(3) 3_445 . ?
Cl12 Zr5 Zr4 48.66(3) . . ?
Cl16 Zr5 Zr4 91.75(3) . . ?
Cl10 Zr5 Zr4 92.99(3) . . ?
Cl13 Zr5 Zr4 136.41(3) . . ?
Zr4 Zr5 Zr4 90.00(2) 3_445 . ?
Zr6 Zr5 Zr4 59.864(12) . . ?
Zr6 Zr5 Zr4 59.94(2) 3_445 . ?
Mn2 Zr2 Cl23 93.64(3) . . ?
Mn2 Zr2 Cl27 92.88(3) . 3 ?
Cl23 Zr2 Cl27 88.09(4) . 3 ?
Mn2 Zr2 Cl24 93.66(3) . . ?
Cl23 Zr2 Cl24 90.15(4) . . ?
Cl27 Zr2 Cl24 173.32(4) 3 . ?
Mn2 Zr2 Cl22 93.39(3) . . ?
Cl23 Zr2 Cl22 172.40(4) . . ?
Cl27 Zr2 Cl22 88.67(4) 3 . ?
Cl24 Zr2 Cl22 92.28(4) . . ?
Mn2 Zr2 Cl29 177.88(3) . . ?
Cl23 Zr2 Cl29 88.47(4) . . ?
Cl27 Zr2 Cl29 86.94(4) 3 . ?
Cl24 Zr2 Cl29 86.57(4) . . ?
Cl22 Zr2 Cl29 84.49(4) . . ?
Mn2 Zr2 Zr1 45.251(13) . . ?
Cl23 Zr2 Zr1 93.01(3) . . ?
Cl27 Zr2 Zr1 138.12(3) 3 . ?
Cl24 Zr2 Zr1 48.41(3) . . ?
Cl22 Zr2 Zr1 93.99(3) . . ?
Cl29 Zr2 Zr1 134.94(3) . . ?
Mn2 Zr2 Zr3 45.077(14) . . ?
Cl23 Zr2 Zr3 48.57(3) . . ?
Cl27 Zr2 Zr3 91.35(4) 3 . ?
Cl24 Zr2 Zr3 92.32(4) . . ?
Cl22 Zr2 Zr3 138.42(3) . . ?
Cl29 Zr2 Zr3 137.03(3) . . ?
Zr1 Zr2 Zr3 60.11(2) . . ?
Mn2 Zr2 Zr3 44.86(2) . 3 ?
Cl23 Zr2 Zr3 138.49(3) . 3 ?
Cl27 Zr2 Zr3 92.72(3) 3 3 ?
Cl24 Zr2 Zr3 92.86(3) . 3 ?
Cl22 Zr2 Zr3 48.57(3) . 3 ?
Cl29 Zr2 Zr3 133.03(3) . 3 ?
Zr1 Zr2 Zr3 60.14(2) . 3 ?
Zr3 Zr2 Zr3 89.94(2) . 3 ?
Mn2 Zr2 Zr1 44.83(2) . 3 ?
Cl23 Zr2 Zr1 92.13(3) . 3 ?
Cl27 Zr2 Zr1 48.05(3) 3 3 ?
Cl24 Zr2 Zr1 138.50(3) . 3 ?
Cl22 Zr2 Zr1 90.81(3) . 3 ?
Cl29 Zr2 Zr1 134.90(4) . 3 ?
Zr1 Zr2 Zr1 90.08(2) . 3 ?
Zr3 Zr2 Zr1 60.02(2) . 3 ?
Zr3 Zr2 Zr1 59.75(2) 3 3 ?
Mn2 Zr3 Cl23 93.46(3) . . ?
Mn2 Zr3 Cl21 93.81(4) . . ?
Cl23 Zr3 Cl21 90.04(4) . . ?
Mn2 Zr3 Cl22 93.67(3) . 3 ?
Cl23 Zr3 Cl22 172.74(4) . 3 ?
Cl21 Zr3 Cl22 88.12(4) . 3 ?
Mn2 Zr3 Cl25 93.51(3) . 3 ?
Cl23 Zr3 Cl25 91.27(4) . 3 ?
Cl21 Zr3 Cl25 172.47(4) . 3 ?
Cl22 Zr3 Cl25 89.66(4) 3 3 ?
Mn2 Zr3 Cl28 177.66(3) . . ?
Cl23 Zr3 Cl28 84.58(4) . . ?
Cl21 Zr3 Cl28 87.47(4) . . ?
Cl22 Zr3 Cl28 88.33(4) 3 . ?
Cl25 Zr3 Cl28 85.28(4) 3 . ?
Mn2 Zr3 Zr2 45.14(2) . . ?
Cl23 Zr3 Zr2 48.32(3) . . ?
Cl21 Zr3 Zr2 92.34(4) . . ?
Cl22 Zr3 Zr2 138.77(3) 3 . ?
Cl25 Zr3 Zr2 94.07(4) 3 . ?
Cl28 Zr3 Zr2 132.89(3) . . ?
Mn2 Zr3 Zr1 45.14(2) . . ?
Cl23 Zr3 Zr1 92.68(3) . . ?
Cl21 Zr3 Zr1 48.67(3) . . ?
Cl22 Zr3 Zr1 91.37(3) 3 . ?
Cl25 Zr3 Zr1 138.62(3) 3 . ?
Cl28 Zr3 Zr1 136.11(3) . . ?
Zr2 Zr3 Zr1 59.92(2) . . ?
Mn2 Zr3 Zr1 45.008(12) . 3 ?
Cl23 Zr3 Zr1 92.20(3) . 3 ?
Cl21 Zr3 Zr1 138.82(3) . 3 ?
Cl22 Zr3 Zr1 93.81(4) 3 3 ?
Cl25 Zr3 Zr1 48.53(3) 3 3 ?
Cl28 Zr3 Zr1 133.68(3) . 3 ?
Zr2 Zr3 Zr1 60.33(2) . 3 ?
Zr1 Zr3 Zr1 90.148(15) . 3 ?
Mn2 Zr3 Zr2 44.922(14) . 3 ?
Cl23 Zr3 Zr2 138.37(3) . 3 ?
Cl21 Zr3 Zr2 93.05(3) . 3 ?
Cl22 Zr3 Zr2 48.79(3) 3 3 ?
Cl25 Zr3 Zr2 90.90(3) 3 3 ?
Cl28 Zr3 Zr2 137.01(3) . 3 ?
Zr2 Zr3 Zr2 90.06(2) . 3 ?
Zr1 Zr3 Zr2 60.28(2) . 3 ?
Zr1 Zr3 Zr2 59.72(2) 3 3 ?
Mn1 Zr6 Cl16 93.69(4) . . ?
Mn1 Zr6 Cl18 93.91(3) . . ?
Cl16 Zr6 Cl18 88.33(5) . . ?
Mn1 Zr6 Cl10 93.45(3) . 3_445 ?
Cl16 Zr6 Cl10 172.70(4) . 3_445 ?
Cl18 Zr6 Cl10 89.66(4) . 3_445 ?
Mn1 Zr6 Cl19 93.21(3) . 3_445 ?
Cl16 Zr6 Cl19 90.22(4) . 3_445 ?
Cl18 Zr6 Cl19 172.82(4) . 3_445 ?
Cl10 Zr6 Cl19 90.91(4) 3_445 3_445 ?
Mn1 Zr6 Cl14 178.40(3) . . ?
Cl16 Zr6 Cl14 86.49(4) . . ?
Cl18 Zr6 Cl14 87.69(4) . . ?
Cl10 Zr6 Cl14 86.42(4) 3_445 . ?
Cl19 Zr6 Cl14 85.20(4) 3_445 . ?
Mn1 Zr6 Zr5 45.11(2) . . ?
Cl16 Zr6 Zr5 48.59(3) . . ?
Cl18 Zr6 Zr5 92.45(3) . . ?
Cl10 Zr6 Zr5 138.55(3) 3_445 . ?
Cl19 Zr6 Zr5 91.87(3) 3_445 . ?
Cl14 Zr6 Zr5 135.01(3) . . ?
Mn1 Zr6 Zr4 45.084(14) . . ?
Cl16 Zr6 Zr4 92.15(3) . . ?
Cl18 Zr6 Zr4 48.83(3) . . ?
Cl10 Zr6 Zr4 91.80(3) 3_445 . ?
Cl19 Zr6 Zr4 138.29(3) 3_445 . ?
Cl14 Zr6 Zr4 136.51(3) . . ?
Zr5 Zr6 Zr4 60.31(2) . . ?
Mn1 Zr6 Zr4 44.91(2) . 3_445 ?
Cl16 Zr6 Zr4 93.06(4) . 3_445 ?
Cl18 Zr6 Zr4 138.82(3) . 3_445 ?
Cl10 Zr6 Zr4 93.08(4) 3_445 3_445 ?
Cl19 Zr6 Zr4 48.29(3) 3_445 3_445 ?
Cl14 Zr6 Zr4 133.49(3) . 3_445 ?
Zr5 Zr6 Zr4 59.81(2) . 3_445 ?
Zr4 Zr6 Zr4 90.00(2) . 3_445 ?
Mn1 Zr6 Zr5 44.891(13) . 3_445 ?
Cl16 Zr6 Zr5 138.57(3) . 3_445 ?
Cl18 Zr6 Zr5 93.08(4) . 3_445 ?
Cl10 Zr6 Zr5 48.56(3) 3_445 3_445 ?
Cl19 Zr6 Zr5 92.66(4) 3_445 3_445 ?
Cl14 Zr6 Zr5 134.94(3) . 3_445 ?
Zr5 Zr6 Zr5 89.996(15) . 3_445 ?
Zr4 Zr6 Zr5 59.78(2) . 3_445 ?
Zr4 Zr6 Zr5 60.09(3) 3_445 3_445 ?
Zr3 Mn2 Zr3 180.0 3 . ?
Zr3 Mn2 Zr2 90.22(2) 3 . ?
Zr3 Mn2 Zr2 89.78(2) . . ?
Zr3 Mn2 Zr2 89.78(2) 3 3 ?
Zr3 Mn2 Zr2 90.22(2) . 3 ?
Zr2 Mn2 Zr2 180.0 . 3 ?
Zr3 Mn2 Zr1 90.13(3) 3 . ?
Zr3 Mn2 Zr1 89.87(3) . . ?
Zr2 Mn2 Zr1 89.58(2) . . ?
Zr2 Mn2 Zr1 90.42(2) 3 . ?
Zr3 Mn2 Zr1 89.87(3) 3 3 ?
Zr3 Mn2 Zr1 90.13(3) . 3 ?
Zr2 Mn2 Zr1 90.42(2) . 3 ?
Zr2 Mn2 Zr1 89.58(2) 3 3 ?
Zr1 Mn2 Zr1 180.0 . 3 ?
Zr6 Mn1 Zr6 180.0 . 3_445 ?
Zr6 Mn1 Zr5 90.21(2) . 3_445 ?
Zr6 Mn1 Zr5 89.79(2) 3_445 3_445 ?
Zr6 Mn1 Zr5 89.79(2) . . ?
Zr6 Mn1 Zr5 90.21(2) 3_445 . ?
Zr5 Mn1 Zr5 180.0 3_445 . ?
Zr6 Mn1 Zr4 89.83(2) . . ?
Zr6 Mn1 Zr4 90.17(2) 3_445 . ?
Zr5 Mn1 Zr4 89.65(3) 3_445 . ?
Zr5 Mn1 Zr4 90.35(3) . . ?
Zr6 Mn1 Zr4 90.17(2) . 3_445 ?
Zr6 Mn1 Zr4 89.83(2) 3_445 3_445 ?
Zr5 Mn1 Zr4 90.35(3) 3_445 3_445 ?
Zr5 Mn1 Zr4 89.65(3) . 3_445 ?
Zr4 Mn1 Zr4 180.0 . 3_445 ?
Zr5 Cl12 Zr4 83.05(4) . . ?
Zr5 Cl11 Zr4 83.11(4) 3_445 . ?
Zr3 Cl21 Zr1 82.81(4) . . ?
Zr3 Cl22 Zr2 82.65(3) 3 . ?
Zr2 Cl23 Zr3 83.11(4) . . ?
Zr1 Cl24 Zr2 82.83(4) . . ?
Zr1 Cl25 Zr3 82.88(4) . 3 ?
Zr6 Cl16 Zr5 82.89(4) . . ?
Zr1 Cl27 Zr2 83.79(4) . 3 ?
Zr6 Cl18 Zr4 82.67(4) . . ?
Zr4 Cl19 Zr6 83.01(4) . 3_445 ?
Zr5 Cl10 Zr6 82.84(4) . 3_445 ?
C14 N12 C12 108.4(4) . . ?
C14 N12 C15 126.1(5) . . ?
C12 N12 C15 125.5(4) . . ?
C14 N11 C13 108.8(4) . . ?
C14 N11 C11 125.8(4) . . ?
C13 N11 C11 125.4(4) . . ?
N12 C14 N11 108.6(4) . . ?
C12 C13 N11 106.8(5) . . ?
C13 C12 N12 107.3(5) . . ?
C24 N21 C23 108.9(4) . . ?
C24 N21 C26 125.1(5) . . ?
C23 N21 C26 126.0(5) . . ?
C24 N22 C22 107.9(4) . . ?
C24 N22 C21 125.9(4) . . ?
C22 N22 C21 126.2(5) . . ?
C34 N32 C32 106.8(5) . . ?
C34 N32 C31 125.8(5) . . ?
C32 N32 C31 127.4(5) . . ?
C44 N42 C42 108.5(5) . . ?
C44 N42 C41 126.2(5) . . ?
C42 N42 C41 125.3(5) . . ?
N61 C64 N62 109.5(4) . . ?
C44 N41 C43 106.2(5) . . ?
C44 N41 C45 126.7(5) . . ?
C43 N41 C45 127.0(5) . . ?
N22 C24 N21 108.7(4) . . ?
N42 C44 N41 110.6(5) . . ?
C22 C23 N21 106.9(5) . . ?
N31 C34 N32 109.7(5) . . ?
C62 C63 N62 107.9(5) . . ?
N41 C45 C46 112.1(5) . . ?
C63 C62 N61 107.0(5) . . ?
C23 C22 N22 107.7(5) . . ?
N21 C26 C25 112.4(6) . . ?
N31 C35 C36 114.2(5) . . ?
N62 C65 C66 111.1(5) . . ?
N12 C15 C16 110.7(5) . . ?
C43 C42 N42 105.8(6) . . ?
C42 C43 N41 109.0(5) . . ?
N31 C33 C32 107.4(6) . . ?
C33 C32 N32 107.5(6) . . ?
C64 N62 C63 107.8(4) . . ?
C64 N62 C65 124.7(4) . . ?
C63 N62 C65 127.4(5) . . ?
C64 N61 C62 107.8(5) . . ?
C64 N61 C61 125.3(5) . . ?
C62 N61 C61 126.9(5) . . ?
C34 N31 C33 108.5(5) . . ?
C34 N31 C35 125.4(5) . . ?
C33 N31 C35 125.9(5) . . ?
C72 C71 C76 120.0 . . ?
C72 C71 C77 137.7(6) . . ?
C76 C71 C77 102.3(6) . . ?
C73 C72 C71 120.0 . . ?
C72 C73 C74 120.0 . . ?
C73 C74 C75 120.0 . . ?
C76 C75 C74 120.0 . . ?
C75 C76 C71 120.0 . . ?
N2 C3 C4 177.6(13) . . ?
N1 C2 C1 177.0(18) . . ?

loop_
_geom_bond_atom_site_label_1
_geom_bond_atom_site_label_2
_geom_bond_distance
_geom_bond_site_symmetry_2
_geom_bond_publ_flag
Zr1 Mn2 2.4398(7) . ?
Zr1 Cl24 2.5897(13) . ?
Zr1 Cl27 2.5890(12) . ?
Zr1 Cl25 2.6051(12) . ?
Zr1 Cl21 2.6052(13) . ?
Zr1 Cl26 2.6546(13) . ?
Zr1 Zr2 3.4353(9) . ?
Zr1 Zr3 3.4419(9) . ?
Zr1 Zr3 3.4499(12) 3 ?
Zr1 Zr2 3.4604(9) 3 ?
Zr4 Mn1 2.4347(6) . ?
Zr4 Cl11 2.5878(13) . ?
Zr4 Cl19 2.5938(13) . ?
Zr4 Cl18 2.6094(13) . ?
Zr4 Cl12 2.6122(13) . ?
Zr4 Cl15 2.6385(13) . ?
Zr4 Zr5 3.4328(10) 3_445 ?
Zr4 Zr6 3.4382(8) . ?
Zr4 Zr6 3.4485(9) 3_445 ?
Zr4 Zr5 3.4536(10) . ?
Zr5 Mn1 2.4347(6) . ?
Zr5 Cl11 2.5872(13) 3_445 ?
Zr5 Cl12 2.5975(12) . ?
Zr5 Cl16 2.5975(13) . ?
Zr5 Cl10 2.6065(13) . ?
Zr5 Cl13 2.6573(13) . ?
Zr5 Zr4 3.4328(10) 3_445 ?
Zr5 Zr6 3.4369(9) . ?
Zr5 Zr6 3.4497(12) 3_445 ?
Zr2 Mn2 2.4362(6) . ?
Zr2 Cl23 2.5854(13) . ?
Zr2 Cl27 2.5930(13) 3 ?
Zr2 Cl24 2.6036(13) . ?
Zr2 Cl22 2.6169(13) . ?
Zr2 Cl29 2.6462(13) . ?
Zr2 Zr3 3.4368(8) . ?
Zr2 Zr3 3.4500(8) 3 ?
Zr2 Zr1 3.4604(9) 3 ?
Zr3 Mn2 2.4335(6) . ?
Zr3 Cl23 2.5954(12) . ?
Zr3 Cl21 2.5988(13) . ?
Zr3 Cl22 2.6080(12) 3 ?
Zr3 Cl25 2.6077(12) 3 ?
Zr3 Cl28 2.6492(13) . ?
Zr3 Zr1 3.4499(12) 3 ?
Zr3 Zr2 3.4500(8) 3 ?
Zr6 Mn1 2.4349(6) . ?
Zr6 Cl16 2.5948(13) . ?
Zr6 Cl18 2.5961(12) . ?
Zr6 Cl10 2.6081(13) 3_445 ?
Zr6 Cl19 2.6098(12) 3_445 ?
Zr6 Cl14 2.6436(13) . ?
Zr6 Zr4 3.4485(9) 3_445 ?
Zr6 Zr5 3.4497(12) 3_445 ?
Mn2 Zr3 2.4335(6) 3 ?
Mn2 Zr2 2.4362(6) 3 ?
Mn2 Zr1 2.4398(7) 3 ?
Mn1 Zr6 2.4349(6) 3_445 ?
Mn1 Zr5 2.4347(6) 3_445 ?
Mn1 Zr4 2.4347(6) 3_445 ?
Cl11 Zr5 2.5872(13) 3_445 ?
Cl22 Zr3 2.6080(12) 3 ?
Cl25 Zr3 2.6077(12) 3 ?
Cl27 Zr2 2.5930(13) 3 ?
Cl19 Zr6 2.6098(12) 3_445 ?
Cl10 Zr6 2.6081(13) 3_445 ?
N12 C14 1.320(6) . ?
N12 C12 1.380(6) . ?
N12 C15 1.491(6) . ?
N11 C14 1.336(6) . ?
N11 C13 1.367(6) . ?
N11 C11 1.471(6) . ?
C13 C12 1.350(7) . ?
N21 C24 1.332(6) . ?
N21 C23 1.364(6) . ?
N21 C26 1.457(7) . ?
N22 C24 1.322(6) . ?
N22 C22 1.381(6) . ?
N22 C21 1.497(7) . ?
N32 C34 1.346(6) . ?
N32 C32 1.372(7) . ?
N32 C31 1.471(7) . ?
N42 C44 1.321(6) . ?
N42 C42 1.362(7) . ?
N42 C41 1.464(6) . ?
C64 N61 1.334(6) . ?
C64 N62 1.329(6) . ?
N41 C44 1.323(6) . ?
N41 C43 1.367(8) . ?
N41 C45 1.463(7) . ?
C23 C22 1.341(7) . ?
C66 C65 1.503(7) . ?
C34 N31 1.313(6) . ?
C63 C62 1.342(7) . ?
C63 N62 1.385(6) . ?
C45 C46 1.504(8) . ?
C62 N61 1.395(7) . ?
C26 C25 1.468(10) . ?
C35 N31 1.479(7) . ?
C35 C36 1.482(8) . ?
C65 N62 1.459(6) . ?
C16 C15 1.504(9) . ?
C42 C43 1.360(9) . ?
C33 N31 1.359(8) . ?
C33 C32 1.355(9) . ?
N61 C61 1.461(6) . ?
C71 C72 1.39 . ?
C71 C76 1.39 . ?
C71 C77 1.422(10) . ?
C72 C73 1.39 . ?
C73 C74 1.39 . ?
C74 C75 1.39 . ?
C75 C76 1.39 . ?
C4 C3 1.402(10) . ?
C3 N2 1.133(10) . ?
C2 N1 1.138(13) . ?
C2 C1 1.396(13) . ?
